data_4321361
loop_
_publ_author_name
'Amitava Choudhury'
'Srinivasan Natarajan'
'C. N. R. Rao'

_publ_section_title
;
 Formation of One-, Two-, and Three-Dimensional Open-Framework Zinc
 Phosphates in the Presence of a Tetramine
;
_journal_name_full 'Inorganic Chemistry'
_journal_page_first 4295
_journal_page_last 4304
_journal_paper_doi 10.1021/ic000366c
_journal_volume 39
_journal_year 2000
_chemical_formula_sum 'C3 H12 N2 O12 P3 Zn3'
_chemical_formula_weight 557.17
_chemical_name_systematic
; 
 ? 
;
_space_group_IT_number 2
_symmetry_cell_setting triclinic
_symmetry_space_group_name_Hall '-P 1'
_symmetry_space_group_name_H-M 'P -1'
_atom_sites_solution_hydrogens geom
_atom_sites_solution_primary direct
_atom_sites_solution_secondary difmap
_audit_creation_method SHELXL
_cell_angle_alpha 89.340(2)
_cell_angle_beta 83.5370(10)
_cell_angle_gamma 74.3370(10)
_cell_formula_units_Z 2
_cell_length_a 5.2176(2)
_cell_length_b 8.7802(4)
_cell_length_c 16.0811(7)
_cell_measurement_temperature 293(2)
_cell_volume 704.70(5)
_computing_cell_refinement 'Siemens XSCANS'
_computing_data_collection 'Siemens XSCANS'
_computing_data_reduction 'Siemens SHELXTL'
_computing_molecular_graphics 'Siemens SHELXTL'
_computing_publication_material 'Siemens SHELXTL'
_computing_structure_refinement 'SHELXL-93 (Sheldrick, 1993)'
_computing_structure_solution 'SHELXS-86 (Sheldrick, 1990)'
_diffrn_ambient_temperature 293(2)
_diffrn_measurement_device 'Siemens P4'
_diffrn_measurement_method '\w scans'
_diffrn_radiation_monochromator graphite
_diffrn_radiation_source 'fine-focus sealed tube'
_diffrn_radiation_type MoK\a
_diffrn_radiation_wavelength 0.71073
_diffrn_reflns_av_R_equivalents 0.0356
_diffrn_reflns_av_sigmaI/netI 0.0662
_diffrn_reflns_limit_h_max 5
_diffrn_reflns_limit_h_min -5
_diffrn_reflns_limit_k_max 8
_diffrn_reflns_limit_k_min -9
_diffrn_reflns_limit_l_max 17
_diffrn_reflns_limit_l_min -13
_diffrn_reflns_number 2957
_diffrn_reflns_theta_max 23.26
_diffrn_reflns_theta_min 1.27
_exptl_absorpt_coefficient_mu 5.472
_exptl_absorpt_correction_type none
_exptl_crystal_density_diffrn 2.626
_exptl_crystal_F_000 550
_refine_diff_density_max 0.956
_refine_diff_density_min -1.052
_refine_diff_density_rms 0.252
_refine_ls_extinction_coef 0.0427(30)
_refine_ls_extinction_expression Fc^*^=kFc[1+0.001xFc^2^\l^3^/sin(2\q)]^-1/4^
_refine_ls_extinction_method SHELXL
_refine_ls_goodness_of_fit_all 1.062
_refine_ls_goodness_of_fit_obs 0.995
_refine_ls_matrix_type full
_refine_ls_number_parameters 209
_refine_ls_number_reflns 1980
_refine_ls_number_restraints 0
_refine_ls_restrained_S_all 1.062
_refine_ls_restrained_S_obs 0.995
_refine_ls_R_factor_all 0.0481
_refine_ls_R_factor_obs 0.0423
_refine_ls_shift/esd_max 0.000
_refine_ls_shift/esd_mean 0.000
_refine_ls_structure_factor_coef Fsqd
_refine_ls_weighting_details 'w=1/[\s^2^(Fo^2^)+(0.0735P)^2^+0.0000P] where P=(Fo^2^+2Fc^2^)/3'
_refine_ls_weighting_scheme calc
_refine_ls_wR_factor_all 0.1222
_refine_ls_wR_factor_obs 0.1061
_reflns_number_observed 1728
_reflns_number_total 1980
_reflns_observed_criterion >2sigma(I)
_cod_data_source_file ic000366c_4.cif
_cod_data_source_block CompoundIV
_cod_depositor_comments
;
The following automatic conversions were performed:

'_symmetry_cell_setting' value 'Triclinic' changed to 'triclinic'
according to the built-in table from CIF Core dictionary named
'cif_core.dic' version 2.4.1 from 2010-06-29.

Automatic conversion script
Id: cif_fix_values 1646 2011-03-28 12:23:43Z adriana 

The following automatic conversions were performed:

'_refine_ls_weighting_scheme' value 'calc
w=1/[\s^2^(Fo^2^)+(0.0735P)^2^+0.0000P] where P=(Fo^2^+2Fc^2^)/3' was
changed to 'calc'. New tag '_refine_ls_weighting_details' was
created. The value of the new tag was set to
'w=1/[\s^2^(Fo^2^)+(0.0735P)^2^+0.0000P] where P=(Fo^2^+2Fc^2^)/3'.

Automatic conversion script
Id: cif_fix_values 3143 2015-03-26 13:38:13Z robertas 
;
_cod_database_code 4321361

loop_
_symmetry_equiv_pos_as_xyz
'x, y, z'
'-x, -y, -z'

loop_
_atom_site_aniso_label
_atom_site_aniso_U_11
_atom_site_aniso_U_22
_atom_site_aniso_U_33
_atom_site_aniso_U_23
_atom_site_aniso_U_13
_atom_site_aniso_U_12
Zn1 0.0149(5) 0.0141(5) 0.0142(5) -0.0006(3) -0.0045(3) -0.0034(3)
Zn2 0.0168(5) 0.0180(5) 0.0143(5) -0.0003(3) -0.0047(3) -0.0069(3)
Zn3 0.0182(5) 0.0151(5) 0.0162(5) -0.0011(3) -0.0097(3) -0.0017(3)
P1 0.0132(9) 0.0161(9) 0.0111(9) -0.0006(7) -0.0055(7) -0.0048(7)
P2 0.0123(9) 0.0138(9) 0.0109(9) 0.0003(7) -0.0045(7) -0.0029(7)
P3 0.0134(9) 0.0155(9) 0.0125(9) 0.0004(7) -0.0069(7) -0.0055(7)
O1 0.019(3) 0.042(3) 0.018(3) 0.005(2) -0.008(2) -0.017(2)
O2 0.024(3) 0.023(3) 0.018(3) -0.005(2) -0.009(2) -0.004(2)
O3 0.024(3) 0.014(2) 0.018(3) 0.000(2) -0.004(2) -0.001(2)
O4 0.017(2) 0.019(2) 0.014(2) -0.003(2) -0.007(2) -0.002(2)
O5 0.022(3) 0.016(2) 0.017(3) 0.000(2) -0.003(2) -0.009(2)
O6 0.030(3) 0.023(3) 0.013(3) 0.002(2) -0.009(2) -0.016(2)
O7 0.013(2) 0.021(3) 0.034(3) -0.002(2) -0.004(2) -0.010(2)
O8 0.014(2) 0.028(3) 0.020(3) -0.009(2) -0.006(2) -0.001(2)
O9 0.020(3) 0.017(2) 0.026(3) 0.007(2) -0.004(2) -0.001(2)
O10 0.018(3) 0.019(3) 0.026(3) 0.001(2) -0.014(2) -0.005(2)
O11 0.015(2) 0.030(3) 0.014(2) -0.003(2) -0.005(2) -0.010(2)
O12 0.030(3) 0.030(3) 0.019(3) 0.008(2) -0.017(2) -0.015(2)
N2 0.016(3) 0.017(3) 0.019(3) 0.000(2) -0.007(2) -0.004(2)
N1 0.026(3) 0.025(3) 0.016(3) 0.002(3) -0.003(3) -0.004(3)
C1 0.023(4) 0.044(5) 0.017(4) 0.001(4) -0.003(3) -0.007(4)
C2 0.024(4) 0.028(4) 0.027(4) 0.008(3) -0.008(3) -0.003(3)
C3 0.041(5) 0.019(4) 0.024(4) -0.004(3) -0.007(3) -0.011(3)

loop_
_atom_site_label
_atom_site_type_symbol
_atom_site_fract_x
_atom_site_fract_y
_atom_site_fract_z
_atom_site_U_iso_or_equiv
_atom_site_thermal_displace_type
_atom_site_occupancy
_atom_site_calc_flag
_atom_site_refinement_flags
_atom_site_disorder_group
Zn1 Zn 0.10879(14) 0.13868(8) 0.05956(5) 0.0143(3) Uani 1 d . .
Zn2 Zn -0.23975(14) 0.44126(9) 0.40412(5) 0.0157(3) Uani 1 d . .
Zn3 Zn 0.57202(15) -0.55643(9) 0.13268(5) 0.0164(3) Uani 1 d . .
P1 P 0.0653(3) 0.3398(2) 0.22842(10) 0.0130(4) Uani 1 d . .
P2 P 0.3745(3) -0.2331(2) 0.03101(10) 0.0122(4) Uani 1 d . .
P3 P -0.1730(3) 0.3465(2) 0.59170(11) 0.0131(4) Uani 1 d . .
O1 O 0.3506(9) 0.2066(6) -0.0221(3) 0.0241(12) Uani 1 d . .
O2 O 0.1435(9) 0.1930(5) 0.1735(3) 0.0216(11) Uani 1 d . .
O3 O 0.1544(9) -0.0883(5) 0.0692(3) 0.0193(11) Uani 1 d . .
O4 O -0.2862(9) 0.2589(5) 0.0567(3) 0.0164(10) Uani 1 d . .
O5 O -0.0195(9) 0.3001(5) 0.3173(3) 0.0173(11) Uani 1 d . .
O6 O -0.2511(9) 0.3236(5) 0.5054(3) 0.0196(11) Uani 1 d . .
O7 O -0.1040(9) 0.6239(5) 0.4104(3) 0.0219(11) Uani 1 d . .
O8 O -0.6090(8) 0.5047(5) 0.3672(3) 0.0212(12) Uani 1 d . .
O9 O 0.3598(9) -0.3715(5) 0.0872(3) 0.0221(11) Uani 1 d . .
O10 O 0.8527(9) -0.5239(5) 0.1938(3) 0.0203(11) Uani 1 d . .
O11 O 0.3224(9) -0.5978(6) 0.2313(3) 0.0184(11) Uani 1 d . .
O12 O -0.1729(10) 0.2005(6) 0.6434(3) 0.0242(12) Uani 1 d . .
H20 H -0.1308(10) 0.2131(6) 0.6900(3) 0.036 Uiso 1 calc R .
N2 N 0.4436(11) 0.0619(6) 0.6143(3) 0.0172(13) Uani 1 d . .
H8 H 0.3030(11) 0.1460(6) 0.6092(3) 0.021 Uiso 1 calc R .
H9 H 0.5891(11) 0.0977(6) 0.6161(3) 0.021 Uiso 1 calc R .
N1 N 0.0977(11) 0.2029(7) 0.7875(4) 0.0228(14) Uani 1 d . .
H3 H 0.0942(11) 0.2617(7) 0.8325(4) 0.034 Uiso 1 calc R .
H2 H -0.0273(11) 0.1509(7) 0.7965(4) 0.034 Uiso 1 calc R .
H1 H 0.0657(11) 0.2650(7) 0.7436(4) 0.034 Uiso 1 calc R .
C1 C 0.3650(14) 0.0879(9) 0.7706(5) 0.028(2) Uani 1 d . .
H5 H 0.3998(14) 0.0227(9) 0.8193(5) 0.034 Uiso 1 calc R .
H4 H 0.5000(14) 0.1456(9) 0.7623(5) 0.034 Uiso 1 calc R .
C2 C 0.3927(15) -0.0184(9) 0.6951(5) 0.027(2) Uani 1 d . .
H6 H 0.5395(15) -0.1123(9) 0.6993(5) 0.032 Uiso 1 calc R .
H7 H 0.2300(15) -0.0516(9) 0.6947(5) 0.032 Uiso 1 calc R .
C3 C 0.4866(17) -0.0442(9) 0.5395(5) 0.028(2) Uani 1 d . .
H11 H 0.3366(17) -0.0897(9) 0.5395(5) 0.033 Uiso 1 calc R .
H10 H 0.6475(17) -0.1301(9) 0.5421(5) 0.033 Uiso 1 calc R .

loop_
_atom_type_symbol
_atom_type_description
_atom_type_scat_dispersion_real
_atom_type_scat_dispersion_imag
_atom_type_scat_source
C C 0.0033 0.0016 'International Tables Vol C Tables 4.2.6.8 and 6.1.1.4'
H H 0.0000 0.0000 'International Tables Vol C Tables 4.2.6.8 and 6.1.1.4'
N N 0.0061 0.0033 'International Tables Vol C Tables 4.2.6.8 and 6.1.1.4'
O O 0.0106 0.0060 'International Tables Vol C Tables 4.2.6.8 and 6.1.1.4'
P P 0.1023 0.0942 'International Tables Vol C Tables 4.2.6.8 and 6.1.1.4'
Zn Zn 0.2839 1.4301 'International Tables Vol C Tables 4.2.6.8 and 6.1.1.4'

loop_
_geom_angle_atom_site_label_1
_geom_angle_atom_site_label_2
_geom_angle_atom_site_label_3
_geom_angle
_geom_angle_site_symmetry_1
_geom_angle_site_symmetry_3
_geom_angle_publ_flag
O1 Zn1 O2 113.1(2) . . ?
O1 Zn1 O3 117.3(2) . . ?
O2 Zn1 O3 100.4(2) . . ?
O1 Zn1 O4 114.0(2) . . ?
O2 Zn1 O4 98.3(2) . . ?
O3 Zn1 O4 111.4(2) . . ?
O6 Zn2 O7 115.6(2) . . ?
O6 Zn2 O5 108.1(2) . . ?
O7 Zn2 O5 108.5(2) . . ?
O6 Zn2 O8 108.6(2) . . ?
O7 Zn2 O8 110.2(2) . . ?
O5 Zn2 O8 105.4(2) . . ?
O9 Zn3 O10 115.0(2) . . ?
O9 Zn3 O4 116.6(2) . 1_645 ?
O10 Zn3 O4 110.1(2) . 1_645 ?
O9 Zn3 O11 102.5(2) . . ?
O10 Zn3 O11 98.4(2) . . ?
O4 Zn3 O11 112.5(2) 1_645 . ?
O2 P1 O5 110.1(3) . . ?
O2 P1 O10 112.9(3) . 1_465 ?
O5 P1 O10 112.4(3) . 1_465 ?
O2 P1 O11 108.2(3) . 1_565 ?
O5 P1 O11 106.6(3) . 1_565 ?
O10 P1 O11 106.2(3) 1_465 1_565 ?
O1 P2 O9 111.7(3) 2_655 . ?
O1 P2 O3 112.8(3) 2_655 . ?
O9 P2 O3 106.6(3) . . ?
O1 P2 O4 111.2(3) 2_655 2 ?
O9 P2 O4 110.3(3) . 2 ?
O3 P2 O4 104.0(2) . 2 ?
O12 P3 O6 109.6(3) . . ?
O12 P3 O7 108.0(3) . 2_566 ?
O6 P3 O7 113.5(3) . 2_566 ?
O12 P3 O8 110.4(3) . 2_466 ?
O6 P3 O8 106.4(2) . 2_466 ?
O7 P3 O8 108.9(3) 2_566 2_466 ?
P2 O1 Zn1 139.8(3) 2_655 . ?
P1 O2 Zn1 137.0(3) . . ?
P2 O3 Zn1 132.4(3) . . ?
P2 O4 Zn3 127.6(3) 2 1_465 ?
P2 O4 Zn1 109.6(2) 2 . ?
Zn3 O4 Zn1 116.5(2) 1_465 . ?
P1 O5 Zn2 127.9(3) . . ?
P3 O6 Zn2 132.2(3) . . ?
P3 O7 Zn2 136.0(3) 2_566 . ?
P3 O8 Zn2 120.4(2) 2_466 . ?
P2 O9 Zn3 143.1(3) . . ?
P1 O10 Zn3 123.4(3) 1_645 . ?
P1 O11 Zn3 127.4(3) 1_545 . ?
P3 O12 H20 109.5(2) . . ?
C3 N2 C2 113.1(6) . . ?
C3 N2 H8 109.0(4) . . ?
C2 N2 H8 109.0(4) . . ?
C3 N2 H9 109.0(4) . . ?
C2 N2 H9 109.0(4) . . ?
H8 N2 H9 107.8 . . ?
C1 N1 H3 109.5(4) . . ?
C1 N1 H2 109.5(4) . . ?
H3 N1 H2 109.5 . . ?
C1 N1 H1 109.5(4) . . ?
H3 N1 H1 109.5 . . ?
H2 N1 H1 109.5 . . ?
N1 C1 C2 113.8(6) . . ?
N1 C1 H5 108.8(4) . . ?
C2 C1 H5 108.8(4) . . ?
N1 C1 H4 108.8(4) . . ?
C2 C1 H4 108.8(4) . . ?
H5 C1 H4 107.7 . . ?
N2 C2 C1 112.4(6) . . ?
N2 C2 H6 109.1(4) . . ?
C1 C2 H6 109.1(4) . . ?
N2 C2 H7 109.1(4) . . ?
C1 C2 H7 109.1(4) . . ?
H6 C2 H7 107.9 . . ?
N2 C3 C3 111.1(7) . 2_656 ?
N2 C3 H11 109.4(4) . . ?
C3 C3 H11 109.4(6) 2_656 . ?
N2 C3 H10 109.4(4) . . ?
C3 C3 H10 109.4(6) 2_656 . ?
H11 C3 H10 108.0 . . ?

loop_
_geom_bond_atom_site_label_1
_geom_bond_atom_site_label_2
_geom_bond_distance
_geom_bond_site_symmetry_2
_geom_bond_publ_flag
Zn1 O1 1.921(5) . ?
Zn1 O2 1.939(5) . ?
Zn1 O3 1.949(4) . ?
Zn1 O4 2.052(4) . ?
Zn2 O6 1.922(5) . ?
Zn2 O7 1.928(5) . ?
Zn2 O5 1.928(5) . ?
Zn2 O8 2.012(4) . ?
Zn3 O9 1.893(4) . ?
Zn3 O10 1.936(4) . ?
Zn3 O4 1.965(4) 1_645 ?
Zn3 O11 2.030(5) . ?
P1 O2 1.506(5) . ?
P1 O5 1.513(5) . ?
P1 O10 1.542(5) 1_465 ?
P1 O11 1.585(5) 1_565 ?
P2 O1 1.505(5) 2_655 ?
P2 O9 1.519(5) . ?
P2 O3 1.544(5) . ?
P2 O4 1.569(5) 2 ?
P3 O12 1.520(5) . ?
P3 O6 1.520(5) . ?
P3 O7 1.533(5) 2_566 ?
P3 O8 1.577(5) 2_466 ?
O1 P2 1.505(5) 2_655 ?
O4 P2 1.569(5) 2 ?
O4 Zn3 1.966(4) 1_465 ?
O7 P3 1.533(5) 2_566 ?
O8 P3 1.577(5) 2_466 ?
O10 P1 1.542(5) 1_645 ?
O11 P1 1.585(5) 1_545 ?
O12 H20 0.82 . ?
N2 C3 1.490(9) . ?
N2 C2 1.501(9) . ?
N2 H8 0.90 . ?
N2 H9 0.90 . ?
N1 C1 1.483(9) . ?
N1 H3 0.89 . ?
N1 H2 0.89 . ?
N1 H1 0.89 . ?
C1 C2 1.510(11) . ?
C1 H5 0.97 . ?
C1 H4 0.97 . ?
C2 H6 0.97 . ?
C2 H7 0.97 . ?
C3 C3 1.49(2) 2_656 ?
C3 H11 0.97 . ?
C3 H10 0.97 . ?
